data_4037211
loop_
_publ_author_name
'Huang, Zhi-You'
'Yang, Jing-Fang'
'Song, Ke'
'Chen, Qian'
'Zhou, Shao-Lin'
'Hao, Ge-Fei'
'Yang, Guang-Fu'

_publ_section_title
;
 One-Pot Approach to N-Quinolyl 3'/4'-Biaryl Carboxamides by
 Microwave-Assisted Suzuki-Miyaura Coupling and N-Boc Deprotection.
;
_journal_issue 20
_journal_name_full 'The Journal of organic chemistry'
_journal_page_first 9647
_journal_page_last 9657
_journal_paper_doi 10.1021/acs.joc.6b01725
_journal_volume 81
_journal_year 2016
_chemical_formula_sum 'C22 H16 N2 O'
_chemical_formula_weight 324.37
_space_group_crystal_system orthorhombic
_space_group_IT_number 29
_space_group_name_Hall 'P 2c -2ac'
_space_group_name_H-M_alt 'P c a 21'
_atom_sites_solution_hydrogens geom
_audit_creation_method SHELXL-2014/7
_cell_angle_alpha 90
_cell_angle_beta 90
_cell_angle_gamma 90
_cell_formula_units_Z 4
_cell_length_a 18.170(17)
_cell_length_b 4.534(4)
_cell_length_c 19.969(18)
_cell_measurement_reflns_used 3279
_cell_measurement_temperature 296(2)
_cell_measurement_theta_max 27.31
_cell_measurement_theta_min 2.24
_cell_volume 1645(3)
_computing_cell_refinement 'Bruker SAINT'
_computing_data_collection 'Bruker APEX2'
_computing_data_reduction 'Bruker SAINT'
_computing_molecular_graphics 'Bruker SHELXTL'
_computing_publication_material 'Bruker SHELXTL'
_computing_structure_refinement 'SHELXL-2014/7 (Sheldrick, 2014)'
_computing_structure_solution 'SHELXS-97 (Sheldrick 2008)'
_diffrn_ambient_temperature 296(2)
_diffrn_measured_fraction_theta_full 0.996
_diffrn_measured_fraction_theta_max 0.996
_diffrn_measurement_device_type 'Bruker APEX-II CCD'
_diffrn_measurement_method '\f and \w scans'
_diffrn_radiation_type MoK\a
_diffrn_radiation_wavelength 0.71073
_diffrn_reflns_av_R_equivalents 0.1309
_diffrn_reflns_av_unetI/netI 0.0875
_diffrn_reflns_Laue_measured_fraction_full 0.996
_diffrn_reflns_Laue_measured_fraction_max 0.996
_diffrn_reflns_limit_h_max 21
_diffrn_reflns_limit_h_min -20
_diffrn_reflns_limit_k_max 5
_diffrn_reflns_limit_k_min -4
_diffrn_reflns_limit_l_max 23
_diffrn_reflns_limit_l_min -23
_diffrn_reflns_number 6946
_diffrn_reflns_point_group_measured_fraction_full 0.956
_diffrn_reflns_point_group_measured_fraction_max 0.956
_diffrn_reflns_theta_full 24.990
_diffrn_reflns_theta_max 24.990
_diffrn_reflns_theta_min 2.040
_exptl_absorpt_coefficient_mu 0.081
_exptl_absorpt_correction_type none
_exptl_crystal_density_diffrn 1.310
_exptl_crystal_F_000 680
_exptl_crystal_size_max 0.080
_exptl_crystal_size_mid 0.050
_exptl_crystal_size_min 0.040
_refine_diff_density_max 0.307
_refine_diff_density_min -0.445
_refine_diff_density_rms 0.087
_refine_ls_abs_structure_details
; 
 Flack x determined using 737 quotients [(I+)-(I-)]/[(I+)+(I-)] 
 (Parsons, Flack and Wagner, Acta Cryst. B69 (2013) 249-259). 
;
_refine_ls_abs_structure_Flack -2.2(10)
_refine_ls_extinction_coef 0.009(7)
_refine_ls_extinction_expression Fc^*^=kFc[1+0.001xFc^2^\l^3^/sin(2\q)]^-1/4^
_refine_ls_extinction_method 'SHELXL-2014/7 (Sheldrick 2014'
_refine_ls_goodness_of_fit_ref 1.051
_refine_ls_hydrogen_treatment constr
_refine_ls_matrix_type full
_refine_ls_number_parameters 227
_refine_ls_number_reflns 2770
_refine_ls_number_restraints 1
_refine_ls_restrained_S_all 1.051
_refine_ls_R_factor_all 0.1047
_refine_ls_R_factor_gt 0.0685
_refine_ls_shift/su_max 0.000
_refine_ls_shift/su_mean 0.000
_refine_ls_structure_factor_coef Fsqd
_refine_ls_weighting_details 'w=1/[\s^2^(Fo^2^)+(0.1581P)^2^+0.3187P] where P=(Fo^2^+2Fc^2^)/3'
_refine_ls_weighting_scheme calc
_refine_ls_wR_factor_gt 0.1883
_refine_ls_wR_factor_ref 0.2385
_reflns_Friedel_coverage 0.858
_reflns_Friedel_fraction_full 0.912
_reflns_Friedel_fraction_max 0.912
_reflns_number_gt 2118
_reflns_number_total 2770
_reflns_threshold_expression 'I > 2\s(I)'
_cod_data_source_file jo6b01725_si_001.cif
_cod_data_source_block T
_cod_database_code 4037211
_shelx_shelxl_version_number 2014/7
_shelx_space_group_comment
; 
The symmetry employed for this shelxl refinement is uniquely defined 
by the following loop, which should always be used as a source of 
symmetry information in preference to the above space-group names. 
They are only intended as comments. 
;
_shelx_estimated_absorpt_t_min 0.994
_shelx_estimated_absorpt_t_max 0.997

loop_
_space_group_symop_operation_xyz
'x, y, z'
'-x, -y, z+1/2'
'x+1/2, -y, z'
'-x+1/2, y, z+1/2'

loop_
_atom_site_label
_atom_site_type_symbol
_atom_site_fract_x
_atom_site_fract_y
_atom_site_fract_z
_atom_site_U_iso_or_equiv
_atom_site_adp_type
_atom_site_occupancy
_atom_site_site_symmetry_order
_atom_site_calc_flag
_atom_site_refinement_flags_posn
_atom_site_refinement_flags_adp
C1 C 0.2671(3) 0.7400(16) 0.4898(3) 0.0430(16) Uani 1 1 d . .
C2 C 0.3187(3) 0.8340(19) 0.5341(3) 0.0529(18) Uani 1 1 d . .
H2 H 0.3668 0.7650 0.5311 0.063 Uiso 1 1 calc R U
C3 C 0.2996(5) 1.034(2) 0.5843(4) 0.066(2) Uani 1 1 d . .
H3 H 0.3350 1.0946 0.6150 0.079 Uiso 1 1 calc R U
C4 C 0.2299(5) 1.142(2) 0.5889(4) 0.066(2) Uani 1 1 d . .
H4 H 0.2183 1.2748 0.6228 0.079 Uiso 1 1 calc R U
C5 C 0.1759(4) 1.0557(18) 0.5436(3) 0.0518(18) Uani 1 1 d . .
C6 C 0.1017(4) 1.157(2) 0.5444(5) 0.074(3) Uani 1 1 d . .
H6 H 0.0870 1.2945 0.5763 0.088 Uiso 1 1 calc R U
C7 C 0.0529(4) 1.055(3) 0.4993(5) 0.083(3) Uani 1 1 d . .
H7 H 0.0041 1.1168 0.5002 0.100 Uiso 1 1 calc R U
C8 C 0.0771(4) 0.858(2) 0.4521(4) 0.072(3) Uani 1 1 d . .
H8 H 0.0431 0.7897 0.4208 0.086 Uiso 1 1 calc R U
C9 C 0.1937(3) 0.8527(17) 0.4937(3) 0.0442(15) Uani 1 1 d . .
C10 C 0.3401(3) 0.3987(16) 0.4188(3) 0.0413(15) Uani 1 1 d . .
C11 C 0.3310(3) 0.2036(16) 0.3602(3) 0.0411(15) Uani 1 1 d . .
C12 C 0.2643(3) 0.1532(19) 0.3280(4) 0.0517(17) Uani 1 1 d . .
H12 H 0.2216 0.2398 0.3445 0.062 Uiso 1 1 calc R U
C13 C 0.2607(4) -0.021(2) 0.2727(4) 0.059(2) Uani 1 1 d . .
H13 H 0.2159 -0.0510 0.2512 0.071 Uiso 1 1 calc R U
C14 C 0.3240(3) -0.153(2) 0.2484(3) 0.0564(19) Uani 1 1 d . .
H14 H 0.3213 -0.2706 0.2104 0.068 Uiso 1 1 calc R U
C15 C 0.3909(3) -0.1136(16) 0.2797(3) 0.0435(16) Uani 1 1 d . .
C16 C 0.3927(3) 0.0635(16) 0.3349(3) 0.0414(15) Uani 1 1 d . .
H16 H 0.4375 0.0916 0.3565 0.050 Uiso 1 1 calc R U
C17 C 0.4590(3) -0.2554(16) 0.2542(3) 0.0473(17) Uani 1 1 d . .
C18 C 0.4720(4) -0.288(2) 0.1856(4) 0.061(2) Uani 1 1 d . .
H18 H 0.4371 -0.2192 0.1554 0.073 Uiso 1 1 calc R U
C19 C 0.5339(5) -0.419(2) 0.1619(4) 0.074(3) Uani 1 1 d . .
H19 H 0.5414 -0.4364 0.1160 0.088 Uiso 1 1 calc R U
C20 C 0.5852(4) -0.523(2) 0.2059(5) 0.072(3) Uani 1 1 d . .
H20 H 0.6273 -0.6145 0.1895 0.087 Uiso 1 1 calc R U
C21 C 0.5758(4) -0.496(2) 0.2736(4) 0.064(2) Uani 1 1 d . .
H21 H 0.6112 -0.5663 0.3032 0.077 Uiso 1 1 calc R U
C22 C 0.5122(3) -0.3606(19) 0.2973(3) 0.0524(19) Uani 1 1 d . .
H22 H 0.5053 -0.3407 0.3432 0.063 Uiso 1 1 calc R U
N1 N 0.1450(3) 0.7577(17) 0.4477(3) 0.0591(18) Uani 1 1 d . .
N2 N 0.2784(3) 0.5427(14) 0.4385(3) 0.0477(14) Uani 1 1 d . .
H2A H 0.2399 0.5044 0.4150 0.057 Uiso 1 1 calc R U
O1 O 0.3994(2) 0.4358(14) 0.4459(2) 0.0594(15) Uani 1 1 d . .

loop_
_atom_site_aniso_label
_atom_site_aniso_U_11
_atom_site_aniso_U_22
_atom_site_aniso_U_33
_atom_site_aniso_U_23
_atom_site_aniso_U_13
_atom_site_aniso_U_12
C1 0.044(3) 0.044(5) 0.041(3) 0.009(3) 0.001(2) -0.004(3)
C2 0.046(3) 0.062(5) 0.051(3) 0.007(3) -0.007(3) -0.009(3)
C3 0.081(5) 0.067(6) 0.050(4) 0.000(4) -0.011(4) -0.021(4)
C4 0.093(6) 0.053(5) 0.051(4) -0.006(4) 0.008(4) -0.003(4)
C5 0.061(4) 0.043(5) 0.051(4) 0.010(3) 0.015(3) 0.004(3)
C6 0.072(5) 0.073(7) 0.076(5) 0.004(5) 0.026(4) 0.021(4)
C7 0.052(4) 0.101(9) 0.096(6) 0.012(6) 0.011(4) 0.021(5)
C8 0.043(3) 0.097(8) 0.076(5) 0.001(5) -0.007(3) 0.016(4)
C9 0.047(3) 0.043(5) 0.043(3) 0.011(3) 0.005(2) 0.002(3)
C10 0.033(3) 0.047(4) 0.043(3) 0.011(3) -0.001(2) -0.001(3)
C11 0.040(3) 0.043(4) 0.041(3) 0.009(3) -0.003(2) 0.000(3)
C12 0.040(3) 0.060(5) 0.055(4) -0.001(3) -0.007(3) -0.002(3)
C13 0.044(3) 0.064(6) 0.071(5) -0.005(4) -0.017(3) -0.004(3)
C14 0.051(4) 0.063(5) 0.055(4) -0.006(4) -0.006(3) -0.009(3)
C15 0.041(3) 0.043(5) 0.047(3) 0.006(3) -0.002(2) -0.002(3)
C16 0.039(3) 0.040(4) 0.045(3) 0.013(3) -0.004(2) -0.001(3)
C17 0.048(3) 0.043(5) 0.051(4) -0.001(3) -0.001(3) -0.006(3)
C18 0.060(4) 0.070(6) 0.054(4) -0.003(4) 0.000(3) -0.001(4)
C19 0.072(5) 0.093(8) 0.057(4) -0.014(5) 0.015(4) -0.005(5)
C20 0.057(4) 0.073(7) 0.086(6) -0.008(5) 0.012(4) 0.006(4)
C21 0.049(4) 0.064(6) 0.080(5) 0.002(4) -0.002(3) 0.011(4)
C22 0.044(3) 0.060(6) 0.053(4) 0.001(3) 0.000(3) -0.003(3)
N1 0.041(3) 0.075(5) 0.061(4) 0.002(3) -0.009(3) 0.007(3)
N2 0.040(2) 0.051(4) 0.052(3) -0.002(3) -0.010(2) 0.002(2)
O1 0.039(2) 0.073(4) 0.066(3) -0.011(3) -0.0114(19) 0.002(2)

loop_
_atom_type_symbol
_atom_type_description
_atom_type_scat_dispersion_real
_atom_type_scat_dispersion_imag
_atom_type_scat_source
C C 0.0033 0.0016 'International Tables Vol C Tables 4.2.6.8 and 6.1.1.4'
H H 0.0000 0.0000 'International Tables Vol C Tables 4.2.6.8 and 6.1.1.4'
N N 0.0061 0.0033 'International Tables Vol C Tables 4.2.6.8 and 6.1.1.4'
O O 0.0106 0.0060 'International Tables Vol C Tables 4.2.6.8 and 6.1.1.4'

loop_
_geom_angle_atom_site_label_1
_geom_angle_atom_site_label_2
_geom_angle_atom_site_label_3
_geom_angle
C2 C1 N2 125.9(6)
C2 C1 C9 119.8(7)
N2 C1 C9 114.2(5)
C1 C2 C3 120.0(7)
C1 C2 H2 120.0
C3 C2 H2 120.0
C4 C3 C2 121.0(7)
C4 C3 H3 119.5
C2 C3 H3 119.5
C3 C4 C5 120.8(8)
C3 C4 H4 119.6
C5 C4 H4 119.6
C4 C5 C9 119.1(6)
C4 C5 C6 124.7(8)
C9 C5 C6 116.2(7)
C7 C6 C5 120.3(8)
C7 C6 H6 119.8
C5 C6 H6 119.8
C6 C7 C8 118.2(7)
C6 C7 H7 120.9
C8 C7 H7 120.9
N1 C8 C7 124.7(8)
N1 C8 H8 117.6
C7 C8 H8 117.6
N1 C9 C5 123.1(6)
N1 C9 C1 117.5(6)
C5 C9 C1 119.4(6)
O1 C10 N2 122.5(6)
O1 C10 C11 122.3(6)
N2 C10 C11 115.1(5)
C16 C11 C12 117.5(7)
C16 C11 C10 118.2(5)
C12 C11 C10 124.3(6)
C13 C12 C11 120.9(7)
C13 C12 H12 119.6
C11 C12 H12 119.6
C12 C13 C14 119.7(6)
C12 C13 H13 120.1
C14 C13 H13 120.1
C15 C14 C13 121.2(7)
C15 C14 H14 119.4
C13 C14 H14 119.4
C16 C15 C14 117.6(6)
C16 C15 C17 120.8(5)
C14 C15 C17 121.6(6)
C15 C16 C11 123.1(5)
C15 C16 H16 118.5
C11 C16 H16 118.5
C22 C17 C18 117.2(6)
C22 C17 C15 121.3(6)
C18 C17 C15 121.5(6)
C19 C18 C17 121.9(8)
C19 C18 H18 119.1
C17 C18 H18 119.1
C18 C19 C20 119.5(7)
C18 C19 H19 120.2
C20 C19 H19 120.2
C19 C20 C21 121.3(7)
C19 C20 H20 119.4
C21 C20 H20 119.4
C20 C21 C22 118.6(7)
C20 C21 H21 120.7
C22 C21 H21 120.7
C17 C22 C21 121.5(7)
C17 C22 H22 119.3
C21 C22 H22 119.3
C8 N1 C9 117.4(7)
C10 N2 C1 130.7(5)
C10 N2 H2A 114.7
C1 N2 H2A 114.7

loop_
_geom_bond_atom_site_label_1
_geom_bond_atom_site_label_2
_geom_bond_distance
C1 C2 1.358(9)
C1 N2 1.376(9)
C1 C9 1.430(9)
C2 C3 1.395(12)
C2 H2 0.9300
C3 C4 1.361(13)
C3 H3 0.9300
C4 C5 1.391(11)
C4 H4 0.9300
C5 C9 1.395(10)
C5 C6 1.423(10)
C6 C7 1.346(14)
C6 H6 0.9300
C7 C8 1.373(14)
C7 H7 0.9300
C8 N1 1.318(9)
C8 H8 0.9300
C9 N1 1.345(9)
C10 O1 1.217(7)
C10 N2 1.357(8)
C10 C11 1.476(9)
C11 C16 1.385(9)
C11 C12 1.391(9)
C12 C13 1.358(12)
C12 H12 0.9300
C13 C14 1.384(11)
C13 H13 0.9300
C14 C15 1.379(8)
C14 H14 0.9300
C15 C16 1.363(10)
C15 C17 1.485(9)
C16 H16 0.9300
C17 C22 1.378(10)
C17 C18 1.398(10)
C18 C19 1.356(12)
C18 H18 0.9300
C19 C20 1.366(13)
C19 H19 0.9300
C20 C21 1.369(13)
C20 H20 0.9300
C21 C22 1.392(10)
C21 H21 0.9300
C22 H22 0.9300
N2 H2A 0.8600

loop_
_geom_hbond_atom_site_label_D
_geom_hbond_atom_site_label_H
_geom_hbond_atom_site_label_A
_geom_hbond_distance_DH
_geom_hbond_distance_HA
_geom_hbond_distance_DA
_geom_hbond_angle_DHA
N2 H2A N1 0.86 2.17 2.618(8) 112.0
C2 H2 O1 0.93 2.34 2.918(10) 120.0

loop_
_geom_torsion_atom_site_label_1
_geom_torsion_atom_site_label_2
_geom_torsion_atom_site_label_3
_geom_torsion_atom_site_label_4
_geom_torsion
N2 C1 C2 C3 -179.6(7)
C9 C1 C2 C3 1.6(10)
C1 C2 C3 C4 -1.2(12)
C2 C3 C4 C5 -0.1(13)
C3 C4 C5 C9 1.0(11)
C3 C4 C5 C6 -179.8(9)
C4 C5 C6 C7 -178.4(9)
C9 C5 C6 C7 0.8(12)
C5 C6 C7 C8 -1.5(15)
C6 C7 C8 N1 0.5(16)
C4 C5 C9 N1 -179.8(7)
C6 C5 C9 N1 0.9(10)
C4 C5 C9 C1 -0.5(10)
C6 C5 C9 C1 -179.8(7)
C2 C1 C9 N1 178.6(6)
N2 C1 C9 N1 -0.4(9)
C2 C1 C9 C5 -0.8(9)
N2 C1 C9 C5 -179.7(6)
O1 C10 C11 C16 -1.3(10)
N2 C10 C11 C16 176.1(6)
O1 C10 C11 C12 179.6(7)
N2 C10 C11 C12 -3.0(9)
C16 C11 C12 C13 -1.7(11)
C10 C11 C12 C13 177.4(7)
C11 C12 C13 C14 0.8(12)
C12 C13 C14 C15 0.6(12)
C13 C14 C15 C16 -0.9(11)
C13 C14 C15 C17 179.8(7)
C14 C15 C16 C11 -0.1(10)
C17 C15 C16 C11 179.2(6)
C12 C11 C16 C15 1.4(10)
C10 C11 C16 C15 -177.8(6)
C16 C15 C17 C22 37.4(10)
C14 C15 C17 C22 -143.3(7)
C16 C15 C17 C18 -142.8(8)
C14 C15 C17 C18 36.5(11)
C22 C17 C18 C19 0.1(13)
C15 C17 C18 C19 -179.8(8)
C17 C18 C19 C20 0.5(15)
C18 C19 C20 C21 -0.9(16)
C19 C20 C21 C22 0.5(15)
C18 C17 C22 C21 -0.4(11)
C15 C17 C22 C21 179.4(8)
C20 C21 C22 C17 0.1(13)
C7 C8 N1 C9 1.1(14)
C5 C9 N1 C8 -1.8(11)
C1 C9 N1 C8 178.8(7)
O1 C10 N2 C1 -2.1(11)
C11 C10 N2 C1 -179.5(6)
C2 C1 N2 C10 -0.6(12)
C9 C1 N2 C10 178.3(7)
